data_7123889
loop_
_publ_author_name
'Chen, Weixing'
'Zhao, Yanxia'
'Xu, Wenhua'
'Su, Ji-Hu'
'Shen, Lingyi'
'Liu, Li'
'Wu, Biao'
'Yang, Xiao-Juan'

_publ_section_title
;
 Reductive linear- and cyclo-trimerization of isocyanides using an
 Al--Al-bonded compound
;
_journal_name_full 'Chemical Communications'
_journal_paper_doi 10.1039/C9CC04344F
_journal_year 2019
_chemical_formula_sum 'C66 H98 Al2 N6'
_chemical_formula_weight 1029.46
_space_group_crystal_system monoclinic
_space_group_IT_number 14
_space_group_name_Hall '-P 2yn'
_space_group_name_H-M_alt 'P 1 21/n 1'
_symmetry_space_group_name_Hall '-P 2yn'
_symmetry_space_group_name_H-M 'P 1 21/n 1'
_atom_sites_solution_hydrogens geom
_atom_sites_solution_primary direct
_atom_sites_solution_secondary difmap
_audit_creation_method SHELXL-2014/7
_audit_update_record
;
2019-02-15 deposited with the CCDC.    2019-07-19 downloaded from the CCDC.
;
_cell_angle_alpha 90
_cell_angle_beta 97.379(3)
_cell_angle_gamma 90
_cell_formula_units_Z 2
_cell_length_a 10.966(3)
_cell_length_b 16.053(4)
_cell_length_c 18.226(4)
_cell_measurement_reflns_used 4347
_cell_measurement_temperature 153(2)
_cell_measurement_theta_max 24.22
_cell_measurement_theta_min 2.27
_cell_volume 3181.9(14)
_computing_cell_refinement 'Bruker SMART'
_computing_data_collection 'Bruker SMART APEX II'
_computing_data_reduction 'Bruker SAINT'
_computing_molecular_graphics SHELXTL
_computing_publication_material SHELXTL
_computing_structure_refinement 'SHELXL-2014/7 (Sheldrick, 2014)'
_computing_structure_solution 'SHELXL-2014/7 (Sheldrick, 2014)'
_diffrn_ambient_temperature 153(2)
_diffrn_detector_area_resol_mean 'fine-focus sealed tube'
_diffrn_measured_fraction_theta_full 0.993
_diffrn_measured_fraction_theta_max 0.993
_diffrn_measurement_device_type 'Bruker APEX II area detector'
_diffrn_measurement_method '\w scan'
_diffrn_radiation_type MoK\a
_diffrn_radiation_wavelength 0.71073
_diffrn_reflns_av_unetI/netI 0.0895
_diffrn_reflns_Laue_measured_fraction_full 0.993
_diffrn_reflns_Laue_measured_fraction_max 0.993
_diffrn_reflns_limit_h_max 12
_diffrn_reflns_limit_h_min -13
_diffrn_reflns_limit_k_max 19
_diffrn_reflns_limit_k_min 0
_diffrn_reflns_limit_l_max 21
_diffrn_reflns_limit_l_min 0
_diffrn_reflns_number 5526
_diffrn_reflns_point_group_measured_fraction_full 0.993
_diffrn_reflns_point_group_measured_fraction_max 0.993
_diffrn_reflns_theta_full 25.000
_diffrn_reflns_theta_max 25.000
_diffrn_reflns_theta_min 1.697
_exptl_absorpt_coefficient_mu 0.088
_exptl_absorpt_correction_type multi-scan
_exptl_absorpt_process_details SADABS
_exptl_crystal_colour green
_exptl_crystal_density_diffrn 1.075
_exptl_crystal_density_meas ?
_exptl_crystal_description block
_exptl_crystal_F_000 1124
_exptl_crystal_size_max 0.280
_exptl_crystal_size_mid 0.150
_exptl_crystal_size_min 0.110
_exptl_transmission_factor_max 0.7452
_exptl_transmission_factor_min 0.4386
_refine_diff_density_max 0.620
_refine_diff_density_min -0.473
_refine_diff_density_rms 0.098
_refine_ls_extinction_method none
_refine_ls_goodness_of_fit_ref 1.038
_refine_ls_hydrogen_treatment constr
_refine_ls_matrix_type full
_refine_ls_number_parameters 347
_refine_ls_number_reflns 5526
_refine_ls_number_restraints 0
_refine_ls_restrained_S_all 1.038
_refine_ls_R_factor_all 0.1299
_refine_ls_R_factor_gt 0.0830
_refine_ls_shift/su_max 0.000
_refine_ls_shift/su_mean 0.000
_refine_ls_structure_factor_coef Fsqd
_refine_ls_weighting_details 'w=1/[\s^2^(Fo^2^)+(0.0200P)^2^+15.0000P] where P=(Fo^2^+2Fc^2^)/3'
_refine_ls_weighting_scheme calc
_refine_ls_wR_factor_gt 0.2053
_refine_ls_wR_factor_ref 0.2209
_reflns_Friedel_coverage 0.000
_reflns_number_gt 3831
_reflns_number_total 5526
_reflns_threshold_expression 'I > 2\s(I)'
_cod_data_source_file c9cc04344f6.cif
_cod_data_source_block 2
_cod_depositor_comments
;
The following automatic conversions were performed:

'_exptl_absorpt_correction_type' value 'Multi-scan' changed to
'multi-scan' according to
/home/data/users/saulius/crontab/automatic-downloads/rss-feeds/RSC/lib/dictionaries/cif_core.dic
dictionary named 'cif_core.dic' version 2.4.2 from 2011-04-26.

'_exptl_crystal_density_meas' value 'not measured' was changed to '?'
- the value is perceived as not measured.

Automatic conversion script
Id: cif_fix_values 4973 2017-02-22 13:04:09Z antanas 
;
_cod_original_cell_volume 3181.7(13)
_cod_database_code 7123889
_shelx_shelxl_version_number 2014/7
_shelx_space_group_comment
;
The symmetry employed for this shelxl refinement is uniquely defined
by the following loop, which should always be used as a source of
symmetry information in preference to the above space-group names.
They are only intended as comments.
;
_shelx_estimated_absorpt_t_min 0.976
_shelx_estimated_absorpt_t_max 0.990

loop_
_space_group_symop_operation_xyz
'x, y, z'
'-x+1/2, y+1/2, -z+1/2'
'-x, -y, -z'
'x-1/2, -y-1/2, z-1/2'

loop_
_atom_site_label
_atom_site_type_symbol
_atom_site_fract_x
_atom_site_fract_y
_atom_site_fract_z
_atom_site_U_iso_or_equiv
_atom_site_adp_type
_atom_site_occupancy
_atom_site_site_symmetry_order
_atom_site_calc_flag
_atom_site_refinement_flags_posn
_atom_site_refinement_flags_adp
Al1 Al 0.39085(15) 0.61156(10) 0.48292(9) 0.0180(4) Uani 1 1 d . .
N1 N 0.3355(4) 0.6777(3) 0.4050(3) 0.0204(10) Uani 1 1 d . .
N2 N 0.2777(4) 0.6502(3) 0.5381(3) 0.0199(11) Uani 1 1 d . .
N3 N 0.5614(4) 0.5911(3) 0.5335(3) 0.0178(10) Uani 1 1 d . .
C1 C 0.2178(5) 0.7098(4) 0.4210(3) 0.0209(13) Uani 1 1 d . .
C2 C 0.1889(5) 0.6947(4) 0.4886(3) 0.0211(13) Uani 1 1 d . .
C3 C 0.1311(5) 0.7474(4) 0.3591(3) 0.0303(15) Uani 1 1 d . .
H3A H 0.0741 0.7046 0.3371 0.046 Uiso 1 1 calc R U
H3B H 0.1783 0.7696 0.3213 0.046 Uiso 1 1 calc R U
H3C H 0.0845 0.7926 0.3786 0.046 Uiso 1 1 calc R U
C4 C 0.0628(5) 0.7069(4) 0.5125(4) 0.0308(15) Uani 1 1 d . .
H4A H 0.0111 0.7390 0.4747 0.046 Uiso 1 1 calc R U
H4B H 0.0708 0.7372 0.5596 0.046 Uiso 1 1 calc R U
H4C H 0.0249 0.6525 0.5187 0.046 Uiso 1 1 calc R U
C5 C 0.3892(5) 0.7149(4) 0.3450(3) 0.0224(13) Uani 1 1 d . .
C6 C 0.4327(5) 0.7975(4) 0.3504(3) 0.0262(14) Uani 1 1 d . .
C7 C 0.4785(6) 0.8337(4) 0.2901(4) 0.0307(15) Uani 1 1 d . .
H7 H 0.5060 0.8898 0.2933 0.037 Uiso 1 1 calc R U
C8 C 0.4847(6) 0.7899(4) 0.2265(4) 0.0311(15) Uani 1 1 d . .
H8 H 0.5165 0.8157 0.1860 0.037 Uiso 1 1 calc R U
C9 C 0.4447(6) 0.7075(4) 0.2208(3) 0.0303(15) Uani 1 1 d . .
H9 H 0.4496 0.6770 0.1766 0.036 Uiso 1 1 calc R U
C10 C 0.3970(5) 0.6697(4) 0.2805(3) 0.0256(13) Uani 1 1 d . .
C11 C 0.4381(6) 0.8473(4) 0.4209(4) 0.0308(15) Uani 1 1 d . .
H11 H 0.4264 0.8075 0.4616 0.037 Uiso 1 1 calc R U
C12 C 0.5643(7) 0.8908(4) 0.4418(4) 0.0418(17) Uani 1 1 d . .
H12A H 0.5700 0.9393 0.4098 0.063 Uiso 1 1 calc R U
H12B H 0.6306 0.8516 0.4354 0.063 Uiso 1 1 calc R U
H12C H 0.5720 0.9089 0.4936 0.063 Uiso 1 1 calc R U
C13 C 0.3372(7) 0.9128(4) 0.4186(4) 0.0438(18) Uani 1 1 d . .
H13A H 0.3436 0.9514 0.3777 0.066 Uiso 1 1 calc R U
H13B H 0.3463 0.9437 0.4654 0.066 Uiso 1 1 calc R U
H13C H 0.2567 0.8854 0.4114 0.066 Uiso 1 1 calc R U
C14 C 0.3555(6) 0.5783(4) 0.2736(3) 0.0279(14) Uani 1 1 d . .
H14 H 0.3830 0.5502 0.3218 0.033 Uiso 1 1 calc R U
C15 C 0.2148(6) 0.5706(4) 0.2582(4) 0.0394(17) Uani 1 1 d . .
H15A H 0.1779 0.5920 0.3006 0.059 Uiso 1 1 calc R U
H15B H 0.1922 0.5119 0.2501 0.059 Uiso 1 1 calc R U
H15C H 0.1846 0.6029 0.2139 0.059 Uiso 1 1 calc R U
C16 C 0.4108(7) 0.5301(4) 0.2123(4) 0.0375(16) Uani 1 1 d . .
H16A H 0.3781 0.5527 0.1638 0.056 Uiso 1 1 calc R U
H16B H 0.3890 0.4710 0.2146 0.056 Uiso 1 1 calc R U
H16C H 0.5005 0.5359 0.2197 0.056 Uiso 1 1 calc R U
C17 C 0.2781(5) 0.6557(4) 0.6168(3) 0.0205(12) Uani 1 1 d . .
C18 C 0.2600(5) 0.5842(4) 0.6577(3) 0.0230(13) Uani 1 1 d . .
C19 C 0.2733(6) 0.5894(4) 0.7350(3) 0.0290(14) Uani 1 1 d . .
H19 H 0.2645 0.5404 0.7631 0.035 Uiso 1 1 calc R U
C20 C 0.2985(6) 0.6631(4) 0.7705(3) 0.0297(15) Uani 1 1 d . .
H20 H 0.3066 0.6655 0.8230 0.036 Uiso 1 1 calc R U
C21 C 0.3119(6) 0.7331(4) 0.7311(3) 0.0326(16) Uani 1 1 d . .
H21 H 0.3288 0.7840 0.7569 0.039 Uiso 1 1 calc R U
C22 C 0.3020(5) 0.7335(4) 0.6534(3) 0.0242(13) Uani 1 1 d . .
C23 C 0.2207(6) 0.5020(4) 0.6204(3) 0.0284(14) Uani 1 1 d . .
H23 H 0.2203 0.5095 0.5659 0.034 Uiso 1 1 calc R U
C24 C 0.0906(7) 0.4779(5) 0.6341(5) 0.049(2) Uani 1 1 d . .
H24A H 0.0889 0.4693 0.6872 0.073 Uiso 1 1 calc R U
H24B H 0.0663 0.4263 0.6074 0.073 Uiso 1 1 calc R U
H24C H 0.0333 0.5226 0.6165 0.073 Uiso 1 1 calc R U
C25 C 0.3103(7) 0.4305(4) 0.6456(4) 0.0395(17) Uani 1 1 d . .
H25A H 0.3932 0.4453 0.6353 0.059 Uiso 1 1 calc R U
H25B H 0.2834 0.3795 0.6187 0.059 Uiso 1 1 calc R U
H25C H 0.3114 0.4213 0.6988 0.059 Uiso 1 1 calc R U
C26 C 0.3212(6) 0.8143(4) 0.6128(4) 0.0303(15) Uani 1 1 d . .
H26 H 0.3217 0.8008 0.5593 0.036 Uiso 1 1 calc R U
C27 C 0.4434(6) 0.8563(4) 0.6409(4) 0.0413(18) Uani 1 1 d . .
H27A H 0.4450 0.8705 0.6933 0.062 Uiso 1 1 calc R U
H27B H 0.4524 0.9072 0.6123 0.062 Uiso 1 1 calc R U
H27C H 0.5113 0.8182 0.6350 0.062 Uiso 1 1 calc R U
C28 C 0.2167(6) 0.8770(4) 0.6188(4) 0.0399(17) Uani 1 1 d . .
H28A H 0.1393 0.8545 0.5937 0.060 Uiso 1 1 calc R U
H28B H 0.2354 0.9297 0.5954 0.060 Uiso 1 1 calc R U
H28C H 0.2088 0.8869 0.6710 0.060 Uiso 1 1 calc R U
C29 C 0.5595(5) 0.5104(3) 0.5215(3) 0.0179(12) Uani 1 1 d . .
C30 C 0.6635(5) 0.6354(4) 0.5766(3) 0.0245(13) Uani 1 1 d . .
C31 C 0.6774(6) 0.7186(4) 0.5388(4) 0.0340(16) Uani 1 1 d . .
H31A H 0.6965 0.7090 0.4884 0.051 Uiso 1 1 calc R U
H31B H 0.7442 0.7504 0.5667 0.051 Uiso 1 1 calc R U
H31C H 0.6005 0.7500 0.5368 0.051 Uiso 1 1 calc R U
C32 C 0.6276(6) 0.6479(4) 0.6552(3) 0.0319(15) Uani 1 1 d . .
H32A H 0.5504 0.6791 0.6521 0.048 Uiso 1 1 calc R U
H32B H 0.6927 0.6789 0.6855 0.048 Uiso 1 1 calc R U
H32C H 0.6171 0.5934 0.6779 0.048 Uiso 1 1 calc R U
C33 C 0.7831(5) 0.5856(4) 0.5825(4) 0.0340(16) Uani 1 1 d . .
H33A H 0.7715 0.5318 0.6061 0.051 Uiso 1 1 calc R U
H33B H 0.8486 0.6167 0.6124 0.051 Uiso 1 1 calc R U
H33C H 0.8060 0.5763 0.5330 0.051 Uiso 1 1 calc R U

loop_
_atom_site_aniso_label
_atom_site_aniso_U_11
_atom_site_aniso_U_22
_atom_site_aniso_U_33
_atom_site_aniso_U_23
_atom_site_aniso_U_13
_atom_site_aniso_U_12
Al1 0.0179(9) 0.0188(8) 0.0168(9) -0.0001(7) 0.0005(6) 0.0008(7)
N1 0.020(3) 0.021(2) 0.020(3) 0.001(2) 0.0019(19) 0.004(2)
N2 0.022(3) 0.022(2) 0.015(2) 0.002(2) -0.002(2) 0.003(2)
N3 0.016(2) 0.023(2) 0.014(2) -0.001(2) 0.0004(18) -0.001(2)
C1 0.017(3) 0.024(3) 0.020(3) -0.001(2) -0.002(2) 0.004(2)
C2 0.022(3) 0.021(3) 0.019(3) 0.000(2) 0.001(2) 0.003(2)
C3 0.025(3) 0.047(4) 0.018(3) 0.003(3) -0.004(3) 0.007(3)
C4 0.022(3) 0.040(4) 0.030(4) -0.004(3) 0.003(3) 0.005(3)
C5 0.017(3) 0.033(3) 0.017(3) -0.002(3) -0.001(2) 0.001(3)
C6 0.022(3) 0.032(3) 0.023(3) 0.012(3) 0.000(2) 0.006(3)
C7 0.031(4) 0.033(3) 0.028(4) 0.014(3) 0.004(3) -0.002(3)
C8 0.026(3) 0.044(4) 0.024(4) 0.014(3) 0.007(3) 0.004(3)
C9 0.028(3) 0.047(4) 0.016(3) 0.009(3) 0.008(3) 0.012(3)
C10 0.016(3) 0.032(3) 0.028(3) 0.003(3) -0.001(2) 0.006(3)
C11 0.040(4) 0.026(3) 0.026(3) 0.005(3) 0.006(3) -0.003(3)
C12 0.059(5) 0.032(4) 0.034(4) 0.001(3) 0.004(3) -0.014(4)
C13 0.060(5) 0.030(4) 0.041(4) 0.004(3) 0.008(4) 0.003(4)
C14 0.028(3) 0.031(3) 0.024(3) -0.006(3) -0.001(3) -0.001(3)
C15 0.032(4) 0.042(4) 0.043(4) -0.008(3) 0.001(3) -0.003(3)
C16 0.040(4) 0.038(4) 0.034(4) -0.003(3) 0.006(3) 0.005(3)
C17 0.017(3) 0.025(3) 0.018(3) -0.003(3) 0.001(2) -0.001(2)
C18 0.017(3) 0.026(3) 0.026(3) 0.002(3) 0.001(2) 0.002(2)
C19 0.027(3) 0.038(4) 0.021(3) 0.006(3) -0.002(3) 0.002(3)
C20 0.030(4) 0.043(4) 0.016(3) -0.005(3) 0.002(3) 0.005(3)
C21 0.028(4) 0.044(4) 0.025(4) -0.011(3) -0.001(3) -0.001(3)
C22 0.020(3) 0.027(3) 0.026(3) -0.005(3) 0.003(2) -0.004(3)
C23 0.033(4) 0.028(3) 0.023(3) 0.002(3) 0.000(3) 0.003(3)
C24 0.036(4) 0.048(5) 0.063(5) -0.007(4) 0.008(4) -0.014(4)
C25 0.050(5) 0.031(4) 0.036(4) 0.006(3) 0.002(3) 0.009(3)
C26 0.036(4) 0.030(3) 0.027(4) -0.012(3) 0.009(3) -0.005(3)
C27 0.034(4) 0.030(4) 0.064(5) -0.017(4) 0.018(4) -0.008(3)
C28 0.036(4) 0.033(4) 0.051(5) -0.003(3) 0.006(3) 0.000(3)
C29 0.018(3) 0.020(3) 0.016(3) -0.001(2) 0.007(2) 0.001(2)
C30 0.019(3) 0.024(3) 0.029(3) -0.005(3) -0.002(2) -0.001(3)
C31 0.035(4) 0.024(3) 0.041(4) 0.001(3) -0.002(3) -0.011(3)
C32 0.034(4) 0.037(4) 0.023(3) -0.010(3) 0.000(3) 0.001(3)
C33 0.017(3) 0.040(4) 0.044(4) -0.018(3) -0.002(3) -0.002(3)

loop_
_atom_type_symbol
_atom_type_description
_atom_type_scat_dispersion_real
_atom_type_scat_dispersion_imag
_atom_type_scat_source
C C 0.0033 0.0016 'International Tables Vol C Tables 4.2.6.8 and 6.1.1.4'
Al Al 0.0645 0.0514 'International Tables Vol C Tables 4.2.6.8 and 6.1.1.4'
N N 0.0061 0.0033 'International Tables Vol C Tables 4.2.6.8 and 6.1.1.4'
H H 0.0000 0.0000 'International Tables Vol C Tables 4.2.6.8 and 6.1.1.4'

loop_
_geom_angle_atom_site_label_1
_geom_angle_atom_site_label_2
_geom_angle_atom_site_label_3
_geom_angle
_geom_angle_site_symmetry_1
_geom_angle_site_symmetry_3
N2 Al1 N1 92.9(2) . .
N2 Al1 N3 117.9(2) . .
N1 Al1 N3 130.9(2) . .
N2 Al1 C29 124.0(2) . 3_666
N1 Al1 C29 126.6(2) . 3_666
N3 Al1 C29 67.8(2) . 3_666
N2 Al1 C29 127.2(2) . .
N1 Al1 C29 139.8(2) . .
N3 Al1 C29 31.64(17) . .
C29 Al1 C29 36.2(3) 3_666 .
C5 N1 C1 117.9(4) . .
C5 N1 Al1 135.3(4) . .
C1 N1 Al1 105.4(3) . .
C2 N2 C17 120.9(4) . .
C2 N2 Al1 106.4(4) . .
C17 N2 Al1 131.5(4) . .
C29 N3 C30 124.2(5) . .
C29 N3 Al1 95.2(3) . .
C30 N3 Al1 140.4(4) . .
C2 C1 N1 116.4(5) . .
C2 C1 C3 124.3(5) . .
N1 C1 C3 118.9(5) . .
C1 C2 N2 116.7(5) . .
C1 C2 C4 125.2(5) . .
N2 C2 C4 117.2(5) . .
C1 C3 H3A 109.5 . .
C1 C3 H3B 109.5 . .
H3A C3 H3B 109.5 . .
C1 C3 H3C 109.5 . .
H3A C3 H3C 109.5 . .
H3B C3 H3C 109.5 . .
C2 C4 H4A 109.5 . .
C2 C4 H4B 109.5 . .
H4A C4 H4B 109.5 . .
C2 C4 H4C 109.5 . .
H4A C4 H4C 109.5 . .
H4B C4 H4C 109.5 . .
C10 C5 C6 119.6(5) . .
C10 C5 N1 120.1(5) . .
C6 C5 N1 120.3(5) . .
C7 C6 C5 119.3(6) . .
C7 C6 C11 118.3(6) . .
C5 C6 C11 122.4(5) . .
C8 C7 C6 121.3(6) . .
C8 C7 H7 119.4 . .
C6 C7 H7 119.4 . .
C7 C8 C9 120.1(6) . .
C7 C8 H8 119.9 . .
C9 C8 H8 119.9 . .
C8 C9 C10 119.8(6) . .
C8 C9 H9 120.1 . .
C10 C9 H9 120.1 . .
C5 C10 C9 119.9(6) . .
C5 C10 C14 121.2(5) . .
C9 C10 C14 119.0(6) . .
C6 C11 C13 113.2(6) . .
C6 C11 C12 112.6(5) . .
C13 C11 C12 108.5(6) . .
C6 C11 H11 107.4 . .
C13 C11 H11 107.4 . .
C12 C11 H11 107.4 . .
C11 C12 H12A 109.5 . .
C11 C12 H12B 109.5 . .
H12A C12 H12B 109.5 . .
C11 C12 H12C 109.5 . .
H12A C12 H12C 109.5 . .
H12B C12 H12C 109.5 . .
C11 C13 H13A 109.5 . .
C11 C13 H13B 109.5 . .
H13A C13 H13B 109.5 . .
C11 C13 H13C 109.5 . .
H13A C13 H13C 109.5 . .
H13B C13 H13C 109.5 . .
C10 C14 C15 111.8(5) . .
C10 C14 C16 113.5(5) . .
C15 C14 C16 107.8(5) . .
C10 C14 H14 107.8 . .
C15 C14 H14 107.8 . .
C16 C14 H14 107.8 . .
C14 C15 H15A 109.5 . .
C14 C15 H15B 109.5 . .
H15A C15 H15B 109.5 . .
C14 C15 H15C 109.5 . .
H15A C15 H15C 109.5 . .
H15B C15 H15C 109.5 . .
C14 C16 H16A 109.5 . .
C14 C16 H16B 109.5 . .
H16A C16 H16B 109.5 . .
C14 C16 H16C 109.5 . .
H16A C16 H16C 109.5 . .
H16B C16 H16C 109.5 . .
C18 C17 C22 119.9(5) . .
C18 C17 N2 120.0(5) . .
C22 C17 N2 120.0(5) . .
C17 C18 C19 119.1(6) . .
C17 C18 C23 121.6(5) . .
C19 C18 C23 119.2(5) . .
C20 C19 C18 121.3(6) . .
C20 C19 H19 119.4 . .
C18 C19 H19 119.4 . .
C21 C20 C19 119.9(6) . .
C21 C20 H20 120.0 . .
C19 C20 H20 120.0 . .
C20 C21 C22 122.7(6) . .
C20 C21 H21 118.6 . .
C22 C21 H21 118.6 . .
C21 C22 C17 117.0(6) . .
C21 C22 C26 119.8(5) . .
C17 C22 C26 123.2(5) . .
C18 C23 C24 111.3(5) . .
C18 C23 C25 112.3(5) . .
C24 C23 C25 109.6(6) . .
C18 C23 H23 107.8 . .
C24 C23 H23 107.8 . .
C25 C23 H23 107.8 . .
C23 C24 H24A 109.5 . .
C23 C24 H24B 109.5 . .
H24A C24 H24B 109.5 . .
C23 C24 H24C 109.5 . .
H24A C24 H24C 109.5 . .
H24B C24 H24C 109.5 . .
C23 C25 H25A 109.5 . .
C23 C25 H25B 109.5 . .
H25A C25 H25B 109.5 . .
C23 C25 H25C 109.5 . .
H25A C25 H25C 109.5 . .
H25B C25 H25C 109.5 . .
C22 C26 C27 112.5(6) . .
C22 C26 C28 111.9(5) . .
C27 C26 C28 108.5(5) . .
C22 C26 H26 107.9 . .
C27 C26 H26 107.9 . .
C28 C26 H26 107.9 . .
C26 C27 H27A 109.5 . .
C26 C27 H27B 109.5 . .
H27A C27 H27B 109.5 . .
C26 C27 H27C 109.5 . .
H27A C27 H27C 109.5 . .
H27B C27 H27C 109.5 . .
C26 C28 H28A 109.5 . .
C26 C28 H28B 109.5 . .
H28A C28 H28B 109.5 . .
C26 C28 H28C 109.5 . .
H28A C28 H28C 109.5 . .
H28B C28 H28C 109.5 . .
N3 C29 C29 107.9(6) . 3_666
N3 C29 Al1 163.0(4) . 3_666
C29 C29 Al1 89.1(4) 3_666 3_666
N3 C29 Al1 53.1(3) . .
C29 C29 Al1 54.8(4) 3_666 .
Al1 C29 Al1 143.8(3) 3_666 .
N3 C30 C31 107.3(5) . .
N3 C30 C33 112.0(5) . .
C31 C30 C33 110.9(5) . .
N3 C30 C32 107.0(5) . .
C31 C30 C32 111.0(5) . .
C33 C30 C32 108.7(5) . .
C30 C31 H31A 109.5 . .
C30 C31 H31B 109.5 . .
H31A C31 H31B 109.5 . .
C30 C31 H31C 109.5 . .
H31A C31 H31C 109.5 . .
H31B C31 H31C 109.5 . .
C30 C32 H32A 109.5 . .
C30 C32 H32B 109.5 . .
H32A C32 H32B 109.5 . .
C30 C32 H32C 109.5 . .
H32A C32 H32C 109.5 . .
H32B C32 H32C 109.5 . .
C30 C33 H33A 109.5 . .
C30 C33 H33B 109.5 . .
H33A C33 H33B 109.5 . .
C30 C33 H33C 109.5 . .
H33A C33 H33C 109.5 . .
H33B C33 H33C 109.5 . .

loop_
_geom_bond_atom_site_label_1
_geom_bond_atom_site_label_2
_geom_bond_distance
_geom_bond_site_symmetry_2
Al1 N2 1.805(5) .
Al1 N1 1.814(5) .
Al1 N3 2.003(5) .
Al1 C29 2.037(6) 3_666
Al1 C29 2.493(6) .
N1 C5 1.437(7) .
N1 C1 1.454(7) .
N2 C2 1.430(7) .
N2 C17 1.436(7) .
N3 C29 1.313(7) .
N3 C30 1.466(7) .
C1 C2 1.334(8) .
C1 C3 1.506(8) .
C2 C4 1.514(8) .
C3 H3A 0.9800 .
C3 H3B 0.9800 .
C3 H3C 0.9800 .
C4 H4A 0.9800 .
C4 H4B 0.9800 .
C4 H4C 0.9800 .
C5 C10 1.392(8) .
C5 C6 1.409(8) .
C6 C7 1.393(8) .
C6 C11 1.507(9) .
C7 C8 1.364(9) .
C7 H7 0.9500 .
C8 C9 1.394(9) .
C8 H8 0.9500 .
C9 C10 1.405(8) .
C9 H9 0.9500 .
C10 C14 1.536(8) .
C11 C13 1.523(9) .
C11 C12 1.554(9) .
C11 H11 1.0000 .
C12 H12A 0.9800 .
C12 H12B 0.9800 .
C12 H12C 0.9800 .
C13 H13A 0.9800 .
C13 H13B 0.9800 .
C13 H13C 0.9800 .
C14 C15 1.537(9) .
C14 C16 1.546(9) .
C14 H14 1.0000 .
C15 H15A 0.9800 .
C15 H15B 0.9800 .
C15 H15C 0.9800 .
C16 H16A 0.9800 .
C16 H16B 0.9800 .
C16 H16C 0.9800 .
C17 C18 1.398(8) .
C17 C22 1.425(8) .
C18 C19 1.398(8) .
C18 C23 1.521(8) .
C19 C20 1.361(9) .
C19 H19 0.9500 .
C20 C21 1.351(9) .
C20 H20 0.9500 .
C21 C22 1.405(9) .
C21 H21 0.9500 .
C22 C26 1.522(8) .
C23 C24 1.530(9) .
C23 C25 1.542(9) .
C23 H23 1.0000 .
C24 H24A 0.9800 .
C24 H24B 0.9800 .
C24 H24C 0.9800 .
C25 H25A 0.9800 .
C25 H25B 0.9800 .
C25 H25C 0.9800 .
C26 C27 1.529(9) .
C26 C28 1.539(9) .
C26 H26 1.0000 .
C27 H27A 0.9800 .
C27 H27B 0.9800 .
C27 H27C 0.9800 .
C28 H28A 0.9800 .
C28 H28B 0.9800 .
C28 H28C 0.9800 .
C29 C29 1.472(11) 3_666
C29 Al1 2.037(6) 3_666
C30 C31 1.520(8) .
C30 C33 1.527(8) .
C30 C32 1.547(8) .
C31 H31A 0.9800 .
C31 H31B 0.9800 .
C31 H31C 0.9800 .
C32 H32A 0.9800 .
C32 H32B 0.9800 .
C32 H32C 0.9800 .
C33 H33A 0.9800 .
C33 H33B 0.9800 .
C33 H33C 0.9800 .
